data_1552442
loop_
_publ_author_name
'Lategahn, Jonas'
'Keul, Marina'
'Kl\"ovekorn, Philip'
'Tumbrink, Hannah L.'
'Niggenaber, Janina'
'M\"uller, Matthias P.'
'Hodson, Luke'
'Fla\&shoff, Maren'
'Hardick, Julia'
'Grabe, Tobias'
'Engel, Julian'
'Schultz-Fademrecht, Carsten'
'Baumann, Matthias'
'Ketzer, Julia'
'M\"uhlenberg, Thomas'
'Hiller, Wolf'
'G\"unther, Georgia'
'Unger, Anke'
'M\"uller, Heiko'
'Heimsoeth, Alena'
'Golz, Christopher'
'Blank-Landeshammer, Bernhard'
'Kollipara, Laxmikanth'
'Zahedi, Ren\'e P.'
'Strohmann, Carsten'
'Hengstler, Jan G.'
'van Otterlo, Willem A. L.'
'Bauer, Sebastian'
'Rauh, Daniel'

_publ_section_title
;
 Inhibition of osimertinib-resistant epidermal growth factor receptor
 EGFR-T790M/C797S
;
_journal_name_full 'Chemical Science'
_journal_paper_doi 10.1039/C9SC03445E
_journal_year 2019
_chemical_formula_moiety 'C34 H44 N6 O3 Si'
_chemical_formula_sum 'C34 H44 N6 O3 Si'
_chemical_formula_weight 612.84
_chemical_name_systematic 28a
_space_group_crystal_system triclinic
_space_group_IT_number 2
_space_group_name_Hall '-P 1'
_space_group_name_H-M_alt 'P -1'
_symmetry_space_group_name_Hall '-P 1'
_symmetry_space_group_name_H-M 'P -1'
_atom_sites_solution_hydrogens mixed
_atom_sites_solution_primary dual
_audit_block_doi 10.5517/ccdc.csd.cc2100mq
_audit_creation_date 2017-08-23
_audit_creation_method
;
Olex2 1.2
(compiled 2017.08.10 svn.r3458 for OlexSys, GUI svn.r5381)
;
_audit_update_record
;
2018-11-02 deposited with the CCDC.    2019-10-16 downloaded from the CCDC.
;
_cell_angle_alpha 98.84(3)
_cell_angle_beta 91.06(3)
_cell_angle_gamma 106.73(3)
_cell_formula_units_Z 2
_cell_length_a 10.380(2)
_cell_length_b 12.351(3)
_cell_length_c 13.352(3)
_cell_measurement_reflns_used 9968
_cell_measurement_temperature 100
_cell_measurement_theta_max 28.60
_cell_measurement_theta_min 2.27
_cell_volume 1616.3(7)
_computing_cell_refinement 'SAINT V8.38A (?, 2016)'
_computing_data_reduction 'SAINT V8.38A (?, 2016)'
_computing_molecular_graphics 'Olex2 (Dolomanov et al., 2009)'
_computing_publication_material 'Olex2 (Dolomanov et al., 2009)'
_computing_structure_refinement 'XL (Sheldrick, 2008)'
_computing_structure_solution 'XT (Sheldrick, 2015)'
_diffrn_ambient_temperature 100.03
_diffrn_measured_fraction_theta_full 0.999
_diffrn_measured_fraction_theta_max 0.992
_diffrn_measurement_device_type 'Bruker APEX-II CCD'
_diffrn_measurement_method '\f and \w scans'
_diffrn_radiation_type MoK\a
_diffrn_radiation_wavelength 0.71073
_diffrn_reflns_av_R_equivalents 0.0863
_diffrn_reflns_av_unetI/netI 0.0587
_diffrn_reflns_Laue_measured_fraction_full 0.999
_diffrn_reflns_Laue_measured_fraction_max 0.992
_diffrn_reflns_limit_h_max 14
_diffrn_reflns_limit_h_min -14
_diffrn_reflns_limit_k_max 16
_diffrn_reflns_limit_k_min -16
_diffrn_reflns_limit_l_max 18
_diffrn_reflns_limit_l_min -18
_diffrn_reflns_number 71228
_diffrn_reflns_point_group_measured_fraction_full 0.999
_diffrn_reflns_point_group_measured_fraction_max 0.992
_diffrn_reflns_theta_full 25.242
_diffrn_reflns_theta_max 28.834
_diffrn_reflns_theta_min 2.518
_diffrn_standards_number 0
_exptl_absorpt_coefficient_mu 0.117
_exptl_absorpt_correction_T_max 1.0000
_exptl_absorpt_correction_T_min 0.8377
_exptl_absorpt_correction_type numerical
_exptl_absorpt_process_details
'SADABS-2016/2 (Bruker,2016/2) was used for absorption correction. wR2(int) was 0.1226 before and 0.0836 after correction. The Ratio of minimum to maximum transmission is 0.8377. The \l/2 correction factor is Not present.'
_exptl_crystal_colour colourless
_exptl_crystal_colour_primary colourless
_exptl_crystal_density_diffrn 1.259
_exptl_crystal_description plate
_exptl_crystal_F_000 656
_exptl_crystal_size_max 0.219
_exptl_crystal_size_mid 0.176
_exptl_crystal_size_min 0.05
_refine_diff_density_max 0.951
_refine_diff_density_min -0.547
_refine_diff_density_rms 0.074
_refine_ls_extinction_method none
_refine_ls_goodness_of_fit_ref 1.028
_refine_ls_hydrogen_treatment mixed
_refine_ls_matrix_type full
_refine_ls_number_parameters 460
_refine_ls_number_reflns 8384
_refine_ls_number_restraints 0
_refine_ls_restrained_S_all 1.028
_refine_ls_R_factor_all 0.1070
_refine_ls_R_factor_gt 0.0636
_refine_ls_shift/su_max 0.000
_refine_ls_shift/su_mean 0.000
_refine_ls_structure_factor_coef Fsqd
_refine_ls_weighting_details 'w=1/[\s^2^(Fo^2^)+(0.0633P)^2^+2.1405P] where P=(Fo^2^+2Fc^2^)/3'
_refine_ls_weighting_scheme calc
_refine_ls_wR_factor_gt 0.1444
_refine_ls_wR_factor_ref 0.1678
_reflns_Friedel_coverage 0.000
_reflns_number_gt 5794
_reflns_number_total 8384
_reflns_threshold_expression 'I > 2\s(I)'
_cod_data_source_file c9sc03445e2.cif
_cod_data_source_block mo_b0012_0m
_cod_original_cell_volume 1616.3(6)
_cod_database_code 1552442
_shelx_shelxl_version_number 2016/6
_shelx_space_group_comment
;
The symmetry employed for this shelxl refinement is uniquely defined
by the following loop, which should always be used as a source of
symmetry information in preference to the above space-group names.
They are only intended as comments.
;
_shelx_estimated_absorpt_t_max 0.994
_shelx_estimated_absorpt_t_min 0.975
_olex2_refinement_description
;
1. Fixed Uiso
 At 1.2 times of:
  All C(H) groups, All C(H,H) groups
 At 1.5 times of:
  All C(H,H,H) groups
2. Others
 Sof(N5B)=Sof(C30B)=Sof(H30C)=Sof(H30D)=Sof(C31B)=Sof(H31C)=Sof(H31D)=
 Sof(C32B)=Sof(H32C)=Sof(H32D)=Sof(C33B)=Sof(H33C)=Sof(H33D)=1-FVAR(1)
 Sof(N5A)=Sof(C30A)=Sof(H30A)=Sof(H30B)=Sof(C31A)=Sof(H31A)=Sof(H31B)=
 Sof(C32A)=Sof(H32A)=Sof(H32B)=Sof(C33A)=Sof(H33A)=Sof(H33B)=FVAR(1)
3.a Secondary CH2 refined with riding coordinates:
 C4(H4A,H4B), C5(H5A,H5B), C6(H6A,H6B), C9(H9A,H9B), C30A(H30A,H30B),
 C30B(H30C,H30D), C31A(H31A,H31B), C31B(H31C,H31D), C32A(H32A,H32B), C32B(H32C,
 H32D), C33A(H33A,H33B), C33B(H33C,H33D)
3.b Aromatic/amide H refined with riding coordinates:
 C8(H8), C15(H15), C18(H18), C20(H20), C21(H21), C22(H22), C25(H25), C26(H26),
 C28(H28), C29(H29)
3.c Idealised Me refined as rotating group:
 C1(H1A,H1B,H1C), C2(H2A,H2B,H2C), C3(H3A,H3B,H3C), C10(H10A,H10B,H10C),
 C34(H34A,H34B,H34C)
;
_olex2_submission_special_instructions 'No special instructions were received'

loop_
_space_group_symop_operation_xyz
'x, y, z'
'-x, -y, -z'

loop_
_atom_site_label
_atom_site_type_symbol
_atom_site_fract_x
_atom_site_fract_y
_atom_site_fract_z
_atom_site_U_iso_or_equiv
_atom_site_adp_type
_atom_site_occupancy
_atom_site_site_symmetry_order
_atom_site_calc_flag
_atom_site_refinement_flags_posn
_atom_site_refinement_flags_occupancy
_atom_site_disorder_assembly
_atom_site_disorder_group
Si1 Si 1.19250(7) 0.69502(6) 0.12928(5) 0.02245(16) Uani 1 1 d . . . .
O1 O 0.88221(16) 0.49694(14) 0.27014(12) 0.0238(4) Uani 1 1 d . . . .
O2 O 0.75912(16) 0.91363(14) 0.61447(13) 0.0230(4) Uani 1 1 d . . . .
O3 O 0.67683(16) 1.03539(14) 0.30368(13) 0.0244(4) Uani 1 1 d . . . .
N1 N 0.78660(18) 0.58314(15) 0.41124(14) 0.0189(4) Uani 1 1 d . . . .
N2 N 0.97807(19) 0.68918(16) 0.52737(15) 0.0216(4) Uani 1 1 d . . . .
N3 N 0.94818(18) 0.85701(16) 0.62443(14) 0.0193(4) Uani 1 1 d . . . .
N4 N 0.46411(19) 0.99543(16) 0.35991(15) 0.0190(4) Uani 1 1 d . . . .
N5A N 0.2635(4) 0.3201(3) 0.0732(3) 0.0294(7) Uani 0.835(6) 1 d . P A 1
N5B N 0.305(2) 0.2914(16) 0.0846(13) 0.031(4) Uani 0.165(6) 1 d . P A 2
N6 N 0.2087(3) 0.0900(2) -0.03438(19) 0.0434(6) Uani 1 1 d . . . .
C1 C 1.1724(3) 0.8376(2) 0.18005(19) 0.0287(5) Uani 1 1 d . . . .
H1A H 1.162610 0.843770 0.253393 0.043 Uiso 1 1 calc GR . . .
H1B H 1.092035 0.846284 0.146540 0.043 Uiso 1 1 calc GR . . .
H1C H 1.252083 0.898006 0.166991 0.043 Uiso 1 1 calc GR . . .
C2 C 1.3467(3) 0.6752(2) 0.1861(2) 0.0290(5) Uani 1 1 d . . . .
H2A H 1.424202 0.741082 0.180416 0.044 Uiso 1 1 calc GR . . .
H2B H 1.361894 0.605040 0.150095 0.044 Uiso 1 1 calc GR . . .
H2C H 1.335404 0.668900 0.257924 0.044 Uiso 1 1 calc GR . . .
C3 C 1.2070(3) 0.6834(2) -0.01026(19) 0.0304(6) Uani 1 1 d . . . .
H3A H 1.286855 0.743013 -0.024318 0.046 Uiso 1 1 calc GR . . .
H3B H 1.126325 0.693446 -0.042127 0.046 Uiso 1 1 calc GR . . .
H3C H 1.215537 0.607771 -0.037903 0.046 Uiso 1 1 calc GR . . .
C4 C 1.0393(2) 0.5815(2) 0.15509(19) 0.0274(5) Uani 1 1 d . . . .
H4A H 0.961003 0.587410 0.115108 0.033 Uiso 1 1 calc R . . .
H4B H 1.051721 0.505709 0.130030 0.033 Uiso 1 1 calc R . . .
C5 C 1.0053(2) 0.5854(2) 0.26556(19) 0.0270(5) Uani 1 1 d . . . .
H5A H 1.078823 0.573213 0.306482 0.032 Uiso 1 1 calc R . . .
H5B H 0.994539 0.661218 0.293199 0.032 Uiso 1 1 calc R . . .
C6 C 0.8392(2) 0.48972(19) 0.36853(18) 0.0215(5) Uani 1 1 d . . . .
H6A H 0.915970 0.489663 0.413594 0.026 Uiso 1 1 calc R . . .
H6B H 0.768130 0.416022 0.366993 0.026 Uiso 1 1 calc R . . .
C7 C 0.8520(2) 0.67238(19) 0.48525(17) 0.0190(4) Uani 1 1 d . . . .
C8 C 1.0192(2) 0.7817(2) 0.59471(18) 0.0214(5) Uani 1 1 d . . . .
H8 H 1.107119 0.798526 0.626242 0.026 Uiso 1 1 calc R . . .
C9 C 1.0123(2) 0.9617(2) 0.69785(18) 0.0222(5) Uani 1 1 d . . . .
H9A H 1.087247 0.950013 0.737566 0.027 Uiso 1 1 calc R . . .
H9B H 0.945640 0.977329 0.745719 0.027 Uiso 1 1 calc R . . .
C10 C 1.0662(2) 1.0638(2) 0.6445(2) 0.0274(5) Uani 1 1 d . . . .
H10A H 1.128883 1.046941 0.594711 0.041 Uiso 1 1 calc GR . . .
H10B H 1.113463 1.131028 0.694603 0.041 Uiso 1 1 calc GR . . .
H10C H 0.991117 1.079351 0.609765 0.041 Uiso 1 1 calc GR . . .
C11 C 0.8173(2) 0.84195(19) 0.58371(17) 0.0187(4) Uani 1 1 d . . . .
C12 C 0.7691(2) 0.74242(18) 0.50895(17) 0.0171(4) Uani 1 1 d . . . .
C13 C 0.6472(2) 0.69221(18) 0.44585(17) 0.0180(4) Uani 1 1 d . . . .
C14 C 0.5338(2) 0.74230(19) 0.44131(17) 0.0178(4) Uani 1 1 d . . . .
C15 C 0.5548(2) 0.84407(18) 0.40298(17) 0.0173(4) Uani 1 1 d . . . .
H15 H 0.639972 0.879324 0.379289 0.021 Uiso 1 1 calc R . . .
C16 C 0.4512(2) 0.89438(18) 0.39925(16) 0.0164(4) Uani 1 1 d . . . .
C17 C 0.5699(2) 1.05786(19) 0.31530(17) 0.0195(4) Uani 1 1 d . . . .
C18 C 0.5434(2) 1.1574(2) 0.27867(18) 0.0237(5) Uani 1 1 d . . . .
H18 H 0.460134 1.173020 0.291148 0.028 Uiso 1 1 calc R . . .
C19 C 0.6327(3) 1.2245(2) 0.22927(19) 0.0286(5) Uani 1 1 d . . . .
H19A H 0.715(3) 1.212(2) 0.2187(19) 0.020(6) Uiso 1 1 d . . . .
H19B H 0.612(3) 1.287(3) 0.204(2) 0.034(8) Uiso 1 1 d . . . .
C20 C 0.3269(2) 0.84239(19) 0.43471(17) 0.0187(4) Uani 1 1 d . . . .
H20 H 0.256318 0.877058 0.433439 0.022 Uiso 1 1 calc R . . .
C21 C 0.3058(2) 0.74086(19) 0.47164(17) 0.0200(5) Uani 1 1 d . . . .
H21 H 0.220227 0.705082 0.494439 0.024 Uiso 1 1 calc R . . .
C22 C 0.4089(2) 0.69067(19) 0.47567(17) 0.0198(5) Uani 1 1 d . . . .
H22 H 0.394249 0.621115 0.501867 0.024 Uiso 1 1 calc R . . .
C23 C 0.6597(2) 0.59450(18) 0.38691(17) 0.0186(4) Uani 1 1 d . . . .
C24 C 0.5641(2) 0.51454(18) 0.30709(17) 0.0192(4) Uani 1 1 d . . . .
C25 C 0.4370(2) 0.4496(2) 0.32886(19) 0.0241(5) Uani 1 1 d . . . .
H25 H 0.414830 0.452258 0.397737 0.029 Uiso 1 1 calc R . . .
C26 C 0.3422(3) 0.3817(2) 0.2538(2) 0.0295(6) Uani 1 1 d . . . .
H26 H 0.257167 0.338659 0.272536 0.035 Uiso 1 1 calc R . . .
C27 C 0.3683(3) 0.3745(2) 0.1508(2) 0.0296(6) Uani 1 1 d . . . .
C28 C 0.4991(3) 0.4353(2) 0.12966(19) 0.0259(5) Uani 1 1 d . . . .
H28 H 0.523479 0.429348 0.061243 0.031 Uiso 1 1 calc R . . .
C29 C 0.5932(2) 0.50326(19) 0.20514(18) 0.0218(5) Uani 1 1 d . . . .
H29 H 0.679994 0.543403 0.187160 0.026 Uiso 1 1 calc R . . .
C30A C 0.1479(3) 0.2273(3) 0.0922(3) 0.0317(8) Uani 0.835(6) 1 d . P A 1
H30A H 0.068954 0.224507 0.048063 0.038 Uiso 0.835(6) 1 calc R P A 1
H30B H 0.125426 0.242381 0.163780 0.038 Uiso 0.835(6) 1 calc R P A 1
C30B C 0.204(2) 0.1902(17) 0.1124(14) 0.036(5) Uani 0.165(6) 1 d . P A 2
H30C H 0.158696 0.215143 0.172383 0.043 Uiso 0.165(6) 1 calc R P A 2
H30D H 0.250801 0.135986 0.131258 0.043 Uiso 0.165(6) 1 calc R P A 2
C31A C 0.1770(3) 0.1136(3) 0.0718(2) 0.0298(8) Uani 0.835(6) 1 d . P A 1
H31A H 0.254177 0.115142 0.117277 0.036 Uiso 0.835(6) 1 calc R P A 1
H31B H 0.097561 0.052021 0.085640 0.036 Uiso 0.835(6) 1 calc R P A 1
C31B C 0.0967(18) 0.1280(15) 0.0236(15) 0.041(5) Uani 0.165(6) 1 d . P A 2
H31C H 0.023488 0.063714 0.041272 0.050 Uiso 0.165(6) 1 calc R P A 2
H31D H 0.059808 0.180191 -0.009490 0.050 Uiso 0.165(6) 1 calc R P A 2
C32A C 0.2968(4) 0.2951(3) -0.0313(3) 0.0365(9) Uani 0.835(6) 1 d . P A 1
H32A H 0.376254 0.356967 -0.044656 0.044 Uiso 0.835(6) 1 calc R P A 1
H32B H 0.220310 0.293661 -0.077439 0.044 Uiso 0.835(6) 1 calc R P A 1
C32B C 0.3568(19) 0.2594(16) -0.0153(12) 0.027(4) Uani 0.165(6) 1 d . P A 2
H32C H 0.417149 0.211933 -0.006597 0.033 Uiso 0.165(6) 1 calc R P A 2
H32D H 0.410968 0.330041 -0.038490 0.033 Uiso 0.165(6) 1 calc R P A 2
C33A C 0.3269(3) 0.1821(3) -0.0537(3) 0.0331(9) Uani 0.835(6) 1 d . P A 1
H33A H 0.348622 0.167742 -0.125456 0.040 Uiso 0.835(6) 1 calc R P A 1
H33B H 0.405804 0.183968 -0.009931 0.040 Uiso 0.835(6) 1 calc R P A 1
C33B C 0.247(2) 0.1943(15) -0.0959(13) 0.039(5) Uani 0.165(6) 1 d . P A 2
H33C H 0.280775 0.175343 -0.163196 0.046 Uiso 0.165(6) 1 calc R P A 2
H33D H 0.174503 0.230878 -0.101542 0.046 Uiso 0.165(6) 1 calc R P A 2
C34 C 0.2395(4) -0.0163(3) -0.0530(3) 0.0499(8) Uani 1 1 d . . . .
H34A H 0.315598 -0.012928 -0.006849 0.075 Uiso 1 1 calc GR . . .
H34B H 0.263409 -0.030608 -0.123450 0.075 Uiso 1 1 calc GR . . .
H34C H 0.160724 -0.078382 -0.041496 0.075 Uiso 1 1 calc GR . . .
H4 H 0.398(3) 1.021(2) 0.369(2) 0.033(8) Uiso 1 1 d . . . .

loop_
_atom_site_aniso_label
_atom_site_aniso_U_11
_atom_site_aniso_U_22
_atom_site_aniso_U_33
_atom_site_aniso_U_23
_atom_site_aniso_U_13
_atom_site_aniso_U_12
Si1 0.0226(3) 0.0232(3) 0.0233(3) 0.0058(3) 0.0047(3) 0.0083(3)
O1 0.0206(8) 0.0249(9) 0.0272(9) 0.0062(7) 0.0083(7) 0.0070(7)
O2 0.0201(8) 0.0240(8) 0.0304(9) 0.0058(7) 0.0045(7) 0.0141(7)
O3 0.0215(8) 0.0252(9) 0.0341(9) 0.0156(7) 0.0085(7) 0.0128(7)
N1 0.0172(9) 0.0188(9) 0.0256(10) 0.0095(8) 0.0056(7) 0.0097(7)
N2 0.0167(9) 0.0228(10) 0.0303(11) 0.0099(8) 0.0032(8) 0.0104(8)
N3 0.0153(9) 0.0229(10) 0.0235(10) 0.0081(8) 0.0047(7) 0.0092(7)
N4 0.0169(9) 0.0203(9) 0.0245(10) 0.0077(8) 0.0035(7) 0.0109(8)
N5A 0.0270(18) 0.0220(17) 0.0359(17) 0.0064(13) -0.0093(13) 0.0019(12)
N5B 0.039(11) 0.032(9) 0.027(8) 0.010(7) 0.006(7) 0.016(7)
N6 0.0572(16) 0.0281(12) 0.0417(14) 0.0076(10) 0.0230(12) 0.0053(11)
C1 0.0346(14) 0.0305(13) 0.0268(13) 0.0090(10) 0.0023(10) 0.0164(11)
C2 0.0264(12) 0.0311(13) 0.0336(14) 0.0088(11) 0.0067(10) 0.0128(10)
C3 0.0332(14) 0.0300(13) 0.0264(13) 0.0035(10) 0.0063(11) 0.0070(11)
C4 0.0263(12) 0.0287(13) 0.0273(13) 0.0038(10) 0.0046(10) 0.0085(10)
C5 0.0216(12) 0.0260(12) 0.0320(13) 0.0065(10) 0.0076(10) 0.0039(10)
C6 0.0207(11) 0.0187(11) 0.0304(12) 0.0090(9) 0.0078(9) 0.0113(9)
C7 0.0164(10) 0.0187(11) 0.0271(12) 0.0122(9) 0.0065(9) 0.0086(8)
C8 0.0163(10) 0.0256(12) 0.0273(12) 0.0099(10) 0.0043(9) 0.0112(9)
C9 0.0176(11) 0.0263(12) 0.0258(12) 0.0062(9) 0.0027(9) 0.0101(9)
C10 0.0246(12) 0.0236(12) 0.0349(14) 0.0083(10) 0.0048(10) 0.0065(10)
C11 0.0163(10) 0.0222(11) 0.0242(11) 0.0144(9) 0.0070(8) 0.0100(9)
C12 0.0150(10) 0.0175(10) 0.0242(11) 0.0122(9) 0.0065(8) 0.0085(8)
C13 0.0163(10) 0.0195(11) 0.0235(11) 0.0122(9) 0.0055(8) 0.0088(8)
C14 0.0152(10) 0.0209(11) 0.0208(11) 0.0072(9) 0.0016(8) 0.0088(8)
C15 0.0144(10) 0.0180(10) 0.0218(11) 0.0064(8) 0.0017(8) 0.0069(8)
C16 0.0165(10) 0.0168(10) 0.0176(10) 0.0050(8) -0.0007(8) 0.0067(8)
C17 0.0208(11) 0.0192(11) 0.0216(11) 0.0069(9) 0.0015(9) 0.0091(9)
C18 0.0285(12) 0.0226(11) 0.0269(12) 0.0101(9) 0.0043(10) 0.0149(10)
C19 0.0413(15) 0.0230(12) 0.0272(13) 0.0099(10) 0.0056(11) 0.0150(11)
C20 0.0155(10) 0.0245(11) 0.0209(11) 0.0055(9) 0.0007(8) 0.0125(9)
C21 0.0141(10) 0.0244(11) 0.0240(11) 0.0079(9) 0.0039(8) 0.0075(9)
C22 0.0184(11) 0.0221(11) 0.0236(11) 0.0103(9) 0.0048(9) 0.0096(9)
C23 0.0168(10) 0.0183(10) 0.0255(11) 0.0117(9) 0.0072(9) 0.0083(8)
C24 0.0196(11) 0.0170(10) 0.0251(11) 0.0090(9) 0.0027(9) 0.0090(9)
C25 0.0251(12) 0.0218(11) 0.0273(12) 0.0109(10) 0.0064(10) 0.0063(9)
C26 0.0279(13) 0.0215(12) 0.0362(14) 0.0124(10) 0.0041(11) -0.0010(10)
C27 0.0347(14) 0.0196(12) 0.0319(14) 0.0057(10) 0.0016(11) 0.0033(10)
C28 0.0328(13) 0.0222(12) 0.0257(12) 0.0082(10) 0.0033(10) 0.0103(10)
C29 0.0216(11) 0.0214(11) 0.0269(12) 0.0104(9) 0.0047(9) 0.0098(9)
C30A 0.0246(17) 0.0269(18) 0.0387(19) -0.0023(14) 0.0027(14) 0.0036(14)
C30B 0.047(12) 0.035(11) 0.029(9) 0.011(8) 0.014(8) 0.014(9)
C31A 0.0345(18) 0.0265(18) 0.0266(17) 0.0094(14) 0.0076(14) 0.0031(14)
C31B 0.034(10) 0.035(10) 0.054(12) 0.017(8) -0.007(8) 0.005(8)
C32A 0.042(2) 0.0309(18) 0.0320(18) 0.0184(15) -0.0115(15) -0.0032(16)
C32B 0.041(10) 0.024(9) 0.020(8) 0.013(7) 0.008(7) 0.010(8)
C33A 0.0289(18) 0.044(2) 0.0229(16) 0.0115(16) 0.0039(14) 0.0019(15)
C33B 0.049(11) 0.035(10) 0.025(9) -0.001(7) -0.002(8) 0.006(8)
C34 0.064(2) 0.0441(18) 0.0394(17) 0.0022(14) 0.0083(15) 0.0140(16)

loop_
_atom_type_symbol
_atom_type_description
_atom_type_scat_dispersion_real
_atom_type_scat_dispersion_imag
_atom_type_scat_source
C C 0.0033 0.0016 'International Tables Vol C Tables 4.2.6.8 and 6.1.1.4'
H H 0.0000 0.0000 'International Tables Vol C Tables 4.2.6.8 and 6.1.1.4'
N N 0.0061 0.0033 'International Tables Vol C Tables 4.2.6.8 and 6.1.1.4'
O O 0.0106 0.0060 'International Tables Vol C Tables 4.2.6.8 and 6.1.1.4'
Si Si 0.0817 0.0704 'International Tables Vol C Tables 4.2.6.8 and 6.1.1.4'

loop_
_citation_id
_citation_doi
_citation_year
1 10.1039/C9SC03445E 2019

loop_
_geom_angle_atom_site_label_1
_geom_angle_atom_site_label_2
_geom_angle_atom_site_label_3
_geom_angle
C1 Si1 C3 108.94(12)
C1 Si1 C4 108.59(12)
C2 Si1 C1 111.70(13)
C2 Si1 C3 107.95(12)
C2 Si1 C4 110.56(12)
C3 Si1 C4 109.06(12)
C6 O1 C5 114.35(19)
C7 N1 C6 125.10(19)
C7 N1 C23 108.51(18)
C23 N1 C6 126.3(2)
C8 N2 C7 113.05(19)
C8 N3 C9 119.45(19)
C8 N3 C11 122.5(2)
C11 N3 C9 117.95(18)
C16 N4 H4 114(2)
C17 N4 C16 128.79(19)
C17 N4 H4 118(2)
C27 N5A C30A 120.3(3)
C27 N5A C32A 120.0(3)
C32A N5A C30A 108.6(3)
C27 N5B C30B 121.4(14)
C27 N5B C32B 124.0(15)
C30B N5B C32B 110.0(15)
C31A N6 C33A 109.0(3)
C31B N6 C33B 95.4(10)
C34 N6 C31A 109.7(2)
C34 N6 C31B 132.7(7)
C34 N6 C33A 108.9(3)
C34 N6 C33B 129.3(7)
Si1 C1 H1A 109.5
Si1 C1 H1B 109.5
Si1 C1 H1C 109.5
H1A C1 H1B 109.5
H1A C1 H1C 109.5
H1B C1 H1C 109.5
Si1 C2 H2A 109.5
Si1 C2 H2B 109.5
Si1 C2 H2C 109.5
H2A C2 H2B 109.5
H2A C2 H2C 109.5
H2B C2 H2C 109.5
Si1 C3 H3A 109.5
Si1 C3 H3B 109.5
Si1 C3 H3C 109.5
H3A C3 H3B 109.5
H3A C3 H3C 109.5
H3B C3 H3C 109.5
Si1 C4 H4A 108.3
Si1 C4 H4B 108.3
H4A C4 H4B 107.4
C5 C4 Si1 115.89(18)
C5 C4 H4A 108.3
C5 C4 H4B 108.3
O1 C5 C4 108.1(2)
O1 C5 H5A 110.1
O1 C5 H5B 110.1
C4 C5 H5A 110.1
C4 C5 H5B 110.1
H5A C5 H5B 108.4
O1 C6 N1 113.55(18)
O1 C6 H6A 108.9
O1 C6 H6B 108.9
N1 C6 H6A 108.9
N1 C6 H6B 108.9
H6A C6 H6B 107.7
N1 C7 C12 108.84(19)
N2 C7 N1 124.7(2)
N2 C7 C12 126.4(2)
N2 C8 N3 126.1(2)
N2 C8 H8 116.9
N3 C8 H8 116.9
N3 C9 H9A 109.4
N3 C9 H9B 109.4
N3 C9 C10 111.17(19)
H9A C9 H9B 108.0
C10 C9 H9A 109.4
C10 C9 H9B 109.4
C9 C10 H10A 109.5
C9 C10 H10B 109.5
C9 C10 H10C 109.5
H10A C10 H10B 109.5
H10A C10 H10C 109.5
H10B C10 H10C 109.5
O2 C11 N3 118.9(2)
O2 C11 C12 128.0(2)
N3 C11 C12 113.10(19)
C7 C12 C11 118.8(2)
C7 C12 C13 107.0(2)
C11 C12 C13 134.2(2)
C12 C13 C14 125.4(2)
C23 C13 C12 107.21(19)
C23 C13 C14 127.3(2)
C15 C14 C13 118.66(19)
C15 C14 C22 119.84(19)
C22 C14 C13 121.49(19)
C14 C15 H15 119.9
C14 C15 C16 120.1(2)
C16 C15 H15 119.9
C15 C16 N4 123.28(19)
C15 C16 C20 119.51(19)
C20 C16 N4 117.21(19)
O3 C17 N4 124.8(2)
O3 C17 C18 122.1(2)
N4 C17 C18 113.07(19)
C17 C18 H18 119.3
C19 C18 C17 121.3(2)
C19 C18 H18 119.3
C18 C19 H19A 120.0(16)
C18 C19 H19B 119.9(17)
H19A C19 H19B 120(2)
C16 C20 H20 119.9
C21 C20 C16 120.29(19)
C21 C20 H20 119.9
C20 C21 H21 119.8
C20 C21 C22 120.3(2)
C22 C21 H21 119.8
C14 C22 H22 120.1
C21 C22 C14 119.9(2)
C21 C22 H22 120.1
N1 C23 C24 122.91(19)
C13 C23 N1 108.4(2)
C13 C23 C24 128.6(2)
C25 C24 C23 121.7(2)
C29 C24 C23 121.9(2)
C29 C24 C25 116.3(2)
C24 C25 H25 118.8
C26 C25 C24 122.3(2)
C26 C25 H25 118.8
C25 C26 H26 119.2
C25 C26 C27 121.7(2)
C27 C26 H26 119.2
N5B C27 C26 122.7(8)
N5B C27 C28 116.7(8)
C26 C27 N5A 121.3(3)
C26 C27 C28 115.8(2)
C28 C27 N5A 122.6(3)
C27 C28 H28 119.0
C29 C28 C27 122.1(2)
C29 C28 H28 119.0
C24 C29 H29 119.1
C28 C29 C24 121.7(2)
C28 C29 H29 119.1
N5A C30A H30A 109.4
N5A C30A H30B 109.4
N5A C30A C31A 111.1(3)
H30A C30A H30B 108.0
C31A C30A H30A 109.4
C31A C30A H30B 109.4
N5B C30B H30C 109.3
N5B C30B H30D 109.3
N5B C30B C31B 111.7(14)
H30C C30B H30D 107.9
C31B C30B H30C 109.3
C31B C30B H30D 109.3
N6 C31A C30A 109.7(3)
N6 C31A H31A 109.7
N6 C31A H31B 109.7
C30A C31A H31A 109.7
C30A C31A H31B 109.7
H31A C31A H31B 108.2
N6 C31B C30B 88.1(12)
N6 C31B H31C 114.0
N6 C31B H31D 114.0
C30B C31B H31C 114.0
C30B C31B H31D 114.0
H31C C31B H31D 111.2
N5A C32A H32A 109.2
N5A C32A H32B 109.2
N5A C32A C33A 112.0(3)
H32A C32A H32B 107.9
C33A C32A H32A 109.2
C33A C32A H32B 109.2
N5B C32B H32C 108.9
N5B C32B H32D 108.9
N5B C32B C33B 113.3(15)
H32C C32B H32D 107.7
C33B C32B H32C 108.9
C33B C32B H32D 108.9
N6 C33A C32A 109.3(3)
N6 C33A H33A 109.8
N6 C33A H33B 109.8
C32A C33A H33A 109.8
C32A C33A H33B 109.8
H33A C33A H33B 108.3
N6 C33B H33C 113.7
N6 C33B H33D 113.7
C32B C33B N6 89.7(12)
C32B C33B H33C 113.7
C32B C33B H33D 113.7
H33C C33B H33D 110.9
N6 C34 H34A 109.5
N6 C34 H34B 109.5
N6 C34 H34C 109.5
H34A C34 H34B 109.5
H34A C34 H34C 109.5
H34B C34 H34C 109.5

loop_
_geom_bond_atom_site_label_1
_geom_bond_atom_site_label_2
_geom_bond_distance
Si1 C1 1.859(3)
Si1 C2 1.853(3)
Si1 C3 1.859(3)
Si1 C4 1.871(3)
O1 C5 1.432(3)
O1 C6 1.403(3)
O2 C11 1.234(3)
O3 C17 1.226(3)
N1 C6 1.458(3)
N1 C7 1.364(3)
N1 C23 1.401(3)
N2 C7 1.361(3)
N2 C8 1.298(3)
N3 C8 1.363(3)
N3 C9 1.472(3)
N3 C11 1.405(3)
N4 C16 1.400(3)
N4 C17 1.354(3)
N4 H4 0.84(3)
N5A C27 1.425(4)
N5A C30A 1.458(5)
N5A C32A 1.452(5)
N5B C27 1.257(18)
N5B C30B 1.48(2)
N5B C32B 1.49(2)
N6 C31A 1.465(4)
N6 C31B 1.55(2)
N6 C33A 1.471(4)
N6 C33B 1.591(18)
N6 C34 1.426(4)
C1 H1A 0.9800
C1 H1B 0.9800
C1 H1C 0.9800
C2 H2A 0.9800
C2 H2B 0.9800
C2 H2C 0.9800
C3 H3A 0.9800
C3 H3B 0.9800
C3 H3C 0.9800
C4 H4A 0.9900
C4 H4B 0.9900
C4 C5 1.520(3)
C5 H5A 0.9900
C5 H5B 0.9900
C6 H6A 0.9900
C6 H6B 0.9900
C7 C12 1.393(3)
C8 H8 0.9500
C9 H9A 0.9900
C9 H9B 0.9900
C9 C10 1.514(3)
C10 H10A 0.9800
C10 H10B 0.9800
C10 H10C 0.9800
C11 C12 1.417(3)
C12 C13 1.430(3)
C13 C14 1.483(3)
C13 C23 1.377(3)
C14 C15 1.391(3)
C14 C22 1.391(3)
C15 H15 0.9500
C15 C16 1.392(3)
C16 C20 1.393(3)
C17 C18 1.484(3)
C18 H18 0.9500
C18 C19 1.315(3)
C19 H19A 0.92(3)
C19 H19B 0.97(3)
C20 H20 0.9500
C20 C21 1.378(3)
C21 H21 0.9500
C21 C22 1.387(3)
C22 H22 0.9500
C23 C24 1.473(3)
C24 C25 1.395(3)
C24 C29 1.394(3)
C25 H25 0.9500
C25 C26 1.380(4)
C26 H26 0.9500
C26 C27 1.401(4)
C27 C28 1.408(4)
C28 H28 0.9500
C28 C29 1.380(4)
C29 H29 0.9500
C30A H30A 0.9900
C30A H30B 0.9900
C30A C31A 1.507(5)
C30B H30C 0.9900
C30B H30D 0.9900
C30B C31B 1.56(3)
C31A H31A 0.9900
C31A H31B 0.9900
C31B H31C 0.9900
C31B H31D 0.9900
C32A H32A 0.9900
C32A H32B 0.9900
C32A C33A 1.504(6)
C32B H32C 0.9900
C32B H32D 0.9900
C32B C33B 1.50(3)
C33A H33A 0.9900
C33A H33B 0.9900
C33B H33C 0.9900
C33B H33D 0.9900
C34 H34A 0.9800
C34 H34B 0.9800
C34 H34C 0.9800

loop_
_geom_hbond_atom_site_label_D
_geom_hbond_atom_site_label_H
_geom_hbond_atom_site_label_A
_geom_hbond_distance_DH
_geom_hbond_distance_HA
_geom_hbond_distance_DA
_geom_hbond_angle_DHA
_geom_hbond_site_symmetry_A
N4 H4 O2 0.84(3) 2.02(3) 2.856(3) 178(3) 2_676
